data_4307216
loop_
_publ_author_name
'Guang-Zhen Liu'
'Shou-Tian Zheng'
'Guo-Yu Yang'

_publ_section_title
;
Two Organically Templated Niobium and Zinconiobium Fluorophosphates: Low
Temperature Hydrothermal Syntheses of NbOF(PO4)2(C2H10N2)2 and
Zn3(NbOF)(PO4)4(C2H10N2)2
;
_journal_name_full 'Inorganic Chemistry'
_journal_page_first 231
_journal_page_last 237
_journal_paper_doi 10.1021/ic061752i
_journal_volume 46
_journal_year 2007
_chemical_formula_sum 'C4 H20 F N4 Nb O17 P4 Zn3'
_chemical_formula_weight 828.25
_chemical_name_systematic
; 
 ? 
;
_space_group_IT_number 70
_symmetry_cell_setting orthorhombic
_symmetry_space_group_name_Hall '-F 2uv 2vw'
_symmetry_space_group_name_H-M 'F d d d :2'
_atom_sites_solution_hydrogens geom
_atom_sites_solution_primary direct
_atom_sites_solution_secondary difmap
_audit_creation_method SHELXL-97
_cell_angle_alpha 90.00
_cell_angle_beta 90.00
_cell_angle_gamma 90.00
_cell_formula_units_Z 8
_cell_length_a 9.1928(2)
_cell_length_b 14.2090(1)
_cell_length_c 32.2971(6)
_cell_measurement_temperature 293(2)
_cell_volume 4218.66(12)
_computing_structure_refinement 'SHELXL-97 (Sheldrick, 1997)'
_computing_structure_solution 'SHELXS-97 (Sheldrick, 1990)'
_diffrn_ambient_temperature 293(2)
_diffrn_measured_fraction_theta_full 0.952
_diffrn_measured_fraction_theta_max 0.952
_diffrn_measurement_device_type 'CCD area detector'
_diffrn_measurement_method 'phi and omega scans'
_diffrn_radiation_monochromator graphite
_diffrn_radiation_source 'fine-focus sealed tube'
_diffrn_radiation_type MoK\a
_diffrn_radiation_wavelength 0.71073
_diffrn_reflns_av_R_equivalents 0.0230
_diffrn_reflns_av_sigmaI/netI 0.0153
_diffrn_reflns_limit_h_max 11
_diffrn_reflns_limit_h_min -10
_diffrn_reflns_limit_k_max 13
_diffrn_reflns_limit_k_min -17
_diffrn_reflns_limit_l_max 39
_diffrn_reflns_limit_l_min -39
_diffrn_reflns_number 5174
_diffrn_reflns_theta_full 25.73
_diffrn_reflns_theta_max 25.73
_diffrn_reflns_theta_min 2.52
_exptl_absorpt_coefficient_mu 4.303
_exptl_absorpt_correction_type multi-scan
_exptl_crystal_colour colourless
_exptl_crystal_density_diffrn 2.608
_exptl_crystal_density_method 'not measured'
_exptl_crystal_description prism
_exptl_crystal_F_000 3264
_exptl_crystal_size_max 0.40
_exptl_crystal_size_mid 0.28
_exptl_crystal_size_min 0.20
_refine_diff_density_max 1.471
_refine_diff_density_min -1.435
_refine_diff_density_rms 0.291
_refine_ls_extinction_coef 0.00036(5)
_refine_ls_extinction_expression Fc^*^=kFc[1+0.001xFc^2^\l^3^/sin(2\q)]^-1/4^
_refine_ls_extinction_method SHELXL
_refine_ls_goodness_of_fit_ref 1.291
_refine_ls_hydrogen_treatment constr
_refine_ls_matrix_type full
_refine_ls_number_parameters 91
_refine_ls_number_reflns 969
_refine_ls_number_restraints 6
_refine_ls_restrained_S_all 1.287
_refine_ls_R_factor_all 0.0796
_refine_ls_R_factor_gt 0.0793
_refine_ls_shift/su_max 0.000
_refine_ls_shift/su_mean 0.000
_refine_ls_structure_factor_coef Fsqd
_refine_ls_weighting_details 'calc w=1/[\s^2^(Fo^2^)+(0.0000P)^2^+819.3075P] where P=(Fo^2^+2Fc^2^)/3'
_refine_ls_weighting_scheme calc
_refine_ls_wR_factor_gt 0.1700
_refine_ls_wR_factor_ref 0.1701
_reflns_number_gt 961
_reflns_number_total 969
_reflns_threshold_expression >2sigma(I)
_cod_data_source_file ic061752isi20060915_044231.cif
_cod_data_source_block 2
_cod_depositor_comments
;
The following automatic conversions were performed:
'_exptl_absorpt_correction_type' value 'Multi-scan' changed to
'multi-scan' according to
'/home/saulius/struct/CIF-dictionaries/cif_core.dic' dictionary named
'cif_core.dic' version 2.4.1 from 2010-06-29.

Automatic conversion script
Id: cif_fix_enum 1527 2010-12-29 10:47:43Z saulius 
;
_cod_original_sg_symbol_H-M 'F d d d'
_cod_database_code 4307216

loop_
_symmetry_equiv_pos_as_xyz
'x, y, z'
'-x+3/4, -y+3/4, z'
'-x+3/4, y, -z+3/4'
'x, -y+3/4, -z+3/4'
'x, y+1/2, z+1/2'
'-x+3/4, -y+5/4, z+1/2'
'-x+3/4, y+1/2, -z+5/4'
'x, -y+5/4, -z+5/4'
'x+1/2, y, z+1/2'
'-x+5/4, -y+3/4, z+1/2'
'-x+5/4, y, -z+5/4'
'x+1/2, -y+3/4, -z+5/4'
'x+1/2, y+1/2, z'
'-x+5/4, -y+5/4, z'
'-x+5/4, y+1/2, -z+3/4'
'x+1/2, -y+5/4, -z+3/4'
'-x, -y, -z'
'x-3/4, y-3/4, -z'
'x-3/4, -y, z-3/4'
'-x, y-3/4, z-3/4'
'-x, -y+1/2, -z+1/2'
'x-3/4, y-1/4, -z+1/2'
'x-3/4, -y+1/2, z-1/4'
'-x, y-1/4, z-1/4'
'-x+1/2, -y, -z+1/2'
'x-1/4, y-3/4, -z+1/2'
'x-1/4, -y, z-1/4'
'-x+1/2, y-3/4, z-1/4'
'-x+1/2, -y+1/2, -z'
'x-1/4, y-1/4, -z'
'x-1/4, -y+1/2, z-3/4'
'-x+1/2, y-1/4, z-3/4'

loop_
_atom_site_label
_atom_site_type_symbol
_atom_site_fract_x
_atom_site_fract_y
_atom_site_fract_z
_atom_site_U_iso_or_equiv
_atom_site_adp_type
_atom_site_occupancy
_atom_site_symmetry_multiplicity
_atom_site_calc_flag
_atom_site_refinement_flags
_atom_site_disorder_assembly
_atom_site_disorder_group
Nb Nb -0.8750 0.1250 0.6250 0.0247(7) Uani 1 4 d S . .
Zn2 Zn -0.3750 0.1250 0.49133(6) 0.0197(6) Uani 1 2 d S . .
Zn1 Zn -0.3750 0.1250 0.6250 0.0154(7) Uani 1 4 d S . .
P P -0.6060(3) 0.0656(2) 0.55978(9) 0.0151(7) Uani 1 1 d . . .
F F -0.8750 -0.0104(9) 0.6250 0.056(4) Uani 1 2 d S . .
O1 O -0.7216(10) 0.1295(8) 0.5819(3) 0.024(2) Uani 1 1 d . . .
O2 O -0.4865(9) 0.0389(6) 0.5907(3) 0.0156(18) Uani 1 1 d . . .
O3 O -0.5525(10) 0.1256(9) 0.5236(3) 0.030(2) Uani 1 1 d . . .
O4 O -0.4310(10) 0.2277(7) 0.4552(3) 0.034(3) Uani 1 1 d . . .
C1 C 0.051(3) 0.141(2) 0.4235(9) 0.033(7) Uani 0.50 1 d P . .
C2 C 0.1250 0.1250 0.4601(7) 0.060(9) Uani 1 2 d S . .
N1 N 0.1250 0.1250 0.3832(4) 0.032(4) Uani 1 2 d S . .
N2 N 0.249(2) 0.2054(16) 0.4661(7) 0.022(5) Uani 0.50 1 d PU . .
H2A H 0.2962 0.1953 0.4897 0.032 Uiso 0.50 1 calc PR . .
H2B H 0.2066 0.2618 0.4669 0.032 Uiso 0.50 1 calc PR . .
H2C H 0.3109 0.2031 0.4450 0.032 Uiso 0.50 1 calc PR . .

loop_
_atom_site_aniso_label
_atom_site_aniso_U_11
_atom_site_aniso_U_22
_atom_site_aniso_U_33
_atom_site_aniso_U_23
_atom_site_aniso_U_13
_atom_site_aniso_U_12
Nb 0.0064(10) 0.0571(18) 0.0105(11) 0.000 0.000 0.000
Zn2 0.0152(10) 0.0317(12) 0.0122(10) 0.000 0.000 0.0086(10)
Zn1 0.0134(13) 0.0170(14) 0.0160(13) 0.000 0.000 0.000
P 0.0096(14) 0.0236(16) 0.0120(13) -0.0032(12) 0.0015(11) -0.0034(13)
F 0.032(7) 0.019(6) 0.115(13) 0.000 0.013(9) 0.000
O1 0.019(4) 0.035(5) 0.019(4) -0.002(5) 0.005(4) 0.000(5)
O2 0.018(4) 0.009(4) 0.019(4) 0.002(3) -0.002(3) 0.000(4)
O3 0.022(5) 0.045(6) 0.023(4) 0.025(5) 0.008(4) 0.019(5)
O4 0.019(5) 0.037(6) 0.045(6) 0.035(5) -0.005(4) -0.017(4)
C1 0.032(15) 0.035(19) 0.033(15) -0.024(14) -0.014(13) -0.004(13)
C2 0.12(3) 0.033(13) 0.025(11) 0.000 0.000 -0.017(18)
N1 0.039(10) 0.041(10) 0.014(8) 0.000 0.000 -0.002(9)
N2 0.022(5) 0.021(5) 0.022(5) -0.0001(10) 0.0000(10) 0.0002(10)

loop_
_atom_type_symbol
_atom_type_description
_atom_type_scat_dispersion_real
_atom_type_scat_dispersion_imag
_atom_type_scat_source
C C 0.0033 0.0016 'International Tables Vol C Tables 4.2.6.8 and 6.1.1.4'
H H 0.0000 0.0000 'International Tables Vol C Tables 4.2.6.8 and 6.1.1.4'
N N 0.0061 0.0033 'International Tables Vol C Tables 4.2.6.8 and 6.1.1.4'
O O 0.0106 0.0060 'International Tables Vol C Tables 4.2.6.8 and 6.1.1.4'
P P 0.1023 0.0942 'International Tables Vol C Tables 4.2.6.8 and 6.1.1.4'
Zn Zn 0.2839 1.4301 'International Tables Vol C Tables 4.2.6.8 and 6.1.1.4'
Nb Nb -2.0727 0.6215 'International Tables Vol C Tables 4.2.6.8 and 6.1.1.4'
F F 0.0171 0.0103 'International Tables Vol C Tables 4.2.6.8 and 6.1.1.4'

loop_
_geom_angle_atom_site_label_1
_geom_angle_atom_site_label_2
_geom_angle_atom_site_label_3
_geom_angle
_geom_angle_site_symmetry_1
_geom_angle_site_symmetry_3
_geom_angle_publ_flag
F Nb F 180.000(2) 14_245 . ?
F Nb O1 91.9(3) 14_245 14_245 ?
F Nb O1 88.1(3) . 14_245 ?
F Nb O1 88.1(3) 14_245 . ?
F Nb O1 91.9(3) . . ?
O1 Nb O1 90.8(5) 14_245 . ?
F Nb O1 91.9(3) 14_245 8_545 ?
F Nb O1 88.1(3) . 8_545 ?
O1 Nb O1 176.3(7) 14_245 8_545 ?
O1 Nb O1 89.3(5) . 8_545 ?
F Nb O1 88.1(3) 14_245 11_255 ?
F Nb O1 91.9(3) . 11_255 ?
O1 Nb O1 89.3(5) 14_245 11_255 ?
O1 Nb O1 176.3(7) . 11_255 ?
O1 Nb O1 90.8(5) 8_545 11_255 ?
O3 Zn2 O3 114.9(5) 14_345 . ?
O3 Zn2 O4 95.6(4) 14_345 14_345 ?
O3 Zn2 O4 123.5(5) . 14_345 ?
O3 Zn2 O4 123.5(5) 14_345 . ?
O3 Zn2 O4 95.6(4) . . ?
O4 Zn2 O4 105.9(7) 14_345 . ?
O2 Zn1 O2 110.4(5) 14_345 . ?
O2 Zn1 O2 102.0(5) 14_345 8_545 ?
O2 Zn1 O2 116.3(5) . 8_545 ?
O2 Zn1 O2 116.3(5) 14_345 11_355 ?
O2 Zn1 O2 102.0(5) . 11_355 ?
O2 Zn1 O2 110.4(5) 8_545 11_355 ?
O4 P O3 111.4(6) 30_556 . ?
O4 P O2 109.4(6) 30_556 . ?
O3 P O2 113.9(5) . . ?
O4 P O1 108.4(6) 30_556 . ?
O3 P O1 104.1(6) . . ?
O2 P O1 109.4(5) . . ?
P O1 Nb 141.5(7) . . ?
P O2 Zn1 126.4(5) . . ?
P O3 Zn2 132.9(6) . . ?
P O4 Zn2 134.1(6) 18_666 . ?
C2 C1 C1 59.0(14) . 14_445 ?
C2 C1 N1 120(2) . . ?
C1 C1 N1 61.3(12) 14_445 . ?
C1 C2 C1 62(3) 14_445 . ?
C1 C2 N2 82.7(16) 14_445 . ?
C1 C2 N2 109.3(18) . . ?
C1 C2 N2 109.3(18) 14_445 14_445 ?
C1 C2 N2 82.7(16) . 14_445 ?
N2 C2 N2 166(2) . 14_445 ?
C1 N1 C1 57(2) . 14_445 ?

loop_
_geom_bond_atom_site_label_1
_geom_bond_atom_site_label_2
_geom_bond_distance
_geom_bond_site_symmetry_2
_geom_bond_publ_flag
Nb F 1.924(12) 14_245 ?
Nb F 1.924(12) . ?
Nb O1 1.982(8) 14_245 ?
Nb O1 1.982(8) . ?
Nb O1 1.982(8) 8_545 ?
Nb O1 1.982(8) 11_255 ?
Zn2 O3 1.936(9) 14_345 ?
Zn2 O3 1.936(9) . ?
Zn2 O4 1.939(9) 14_345 ?
Zn2 O4 1.939(9) . ?
Zn1 O2 1.943(8) 14_345 ?
Zn1 O2 1.943(8) . ?
Zn1 O2 1.943(8) 8_545 ?
Zn1 O2 1.943(8) 11_355 ?
P O4 1.507(9) 30_556 ?
P O3 1.528(9) . ?
P O2 1.531(9) . ?
P O1 1.570(10) . ?
O4 P 1.507(9) 18_666 ?
C1 C2 1.38(3) . ?
C1 C1 1.42(6) 14_445 ?
C1 N1 1.48(3) . ?
C2 C1 1.38(3) 14_445 ?
C2 N2 1.62(2) . ?
C2 N2 1.62(2) 14_445 ?
N1 C1 1.48(3) 14_445 ?
